data_4032826
loop_
_publ_author_name
'Zhao, Xuna'
'Liu, Tong-Xin'
'Ma, Nana'
'Zhang, Guisheng'

_publ_section_title
;
 In Situ Generated TEMPO Oxoammonium Salt Mediated Tandem Cyclization of
 \b-Oxoamides with Amine Hydrochlorides for the Synthesis of
 Pyrrolin-4-ones.
;
_journal_issue 12
_journal_name_full 'The Journal of organic chemistry'
_journal_page_first 6125
_journal_page_last 6132
_journal_paper_doi 10.1021/acs.joc.7b00686
_journal_volume 82
_journal_year 2017
_chemical_formula_moiety 'C20 H19 N3 O3'
_chemical_formula_sum 'C20 H19 N3 O3'
_chemical_formula_weight 349.38
_space_group_crystal_system triclinic
_space_group_IT_number 2
_space_group_name_Hall '-P 1'
_space_group_name_H-M_alt 'P -1'
_symmetry_space_group_name_Hall '-P 1'
_symmetry_space_group_name_H-M 'P -1'
_atom_sites_solution_hydrogens difmap
_atom_sites_solution_primary direct
_audit_creation_date 2015-04-27
_audit_creation_method
;
Olex2 1.2
(compiled 2015.01.26 svn.r3150 for OlexSys, GUI svn.r4998)
;
_cell_angle_alpha 76.289(9)
_cell_angle_beta 86.458(8)
_cell_angle_gamma 78.125(9)
_cell_formula_units_Z 2
_cell_length_a 8.1119(8)
_cell_length_b 9.8266(11)
_cell_length_c 11.5560(12)
_cell_measurement_reflns_used 1855
_cell_measurement_temperature 291(2)
_cell_measurement_theta_max 72.4130
_cell_measurement_theta_min 3.9470
_cell_volume 875.67(17)
_computing_cell_refinement
;
CrysAlisPro, Agilent Technologies,
Version 1.171.36.32 (release 02-08-2013 CrysAlis171 .NET)
(compiled Aug  2 2013,16:46:58)
;
_computing_data_collection
;
CrysAlisPro, Agilent Technologies,
Version 1.171.36.32 (release 02-08-2013 CrysAlis171 .NET)
(compiled Aug  2 2013,16:46:58)
;
_computing_data_reduction
;
CrysAlisPro, Agilent Technologies,
Version 1.171.36.32 (release 02-08-2013 CrysAlis171 .NET)
(compiled Aug  2 2013,16:46:58)
;
_computing_molecular_graphics 'Olex2 (Dolomanov et al., 2009)'
_computing_publication_material 'Olex2 (Dolomanov et al., 2009)'
_computing_structure_refinement 'ShelXL (Sheldrick, 2008)'
_computing_structure_solution 'ShelXS (Sheldrick, 2008)'
_diffrn_ambient_temperature 291.15
_diffrn_detector_area_resol_mean 16.2312
_diffrn_measured_fraction_theta_full 0.998
_diffrn_measured_fraction_theta_max 0.998
_diffrn_measurement_details
;
#__ type_ start__ end____ width___ exp.time_
  1 omega  -59.00  -32.00   1.0000    1.0000
omega____ theta____ kappa____ phi______ frames
    -        0.0000  178.0000   60.0000 27

#__ type_ start__ end____ width___ exp.time_
  2 omega  -77.00  -52.00   1.0000    1.0000
omega____ theta____ kappa____ phi______ frames
    -        0.0000  178.0000 -180.0000 25

#__ type_ start__ end____ width___ exp.time_
  3 omega  -68.00  -38.00   1.0000    1.0000
omega____ theta____ kappa____ phi______ frames
    -        0.0000  178.0000  120.0000 30

#__ type_ start__ end____ width___ exp.time_
  4 omega    4.00   40.00   1.0000    1.0000
omega____ theta____ kappa____ phi______ frames
    -        0.0000  -99.0000   30.0000 36

#__ type_ start__ end____ width___ exp.time_
  5 omega  -62.00  -36.00   1.0000    1.0000
omega____ theta____ kappa____ phi______ frames
    -        0.0000  178.0000    0.0000 26

#__ type_ start__ end____ width___ exp.time_
  6 omega  -12.00   36.00   1.0000    2.0000
omega____ theta____ kappa____ phi______ frames
    -       56.0000  -57.0000   90.0000 48

#__ type_ start__ end____ width___ exp.time_
  7 omega   10.00   82.00   1.0000    2.0000
omega____ theta____ kappa____ phi______ frames
    -       56.0000  -37.0000   90.0000 72

#__ type_ start__ end____ width___ exp.time_
  8 omega   97.00  123.00   1.0000    2.0000
omega____ theta____ kappa____ phi______ frames
    -       56.0000   57.0000  -90.0000 26

#__ type_ start__ end____ width___ exp.time_
  9 omega   26.00  108.00   1.0000    2.0000
omega____ theta____ kappa____ phi______ frames
    -       56.0000 -125.0000   90.0000 82

#__ type_ start__ end____ width___ exp.time_
 10 omega   18.00   72.00   1.0000    2.0000
omega____ theta____ kappa____ phi______ frames
    -       56.0000  -57.0000 -120.0000 54

#__ type_ start__ end____ width___ exp.time_
 11 omega   36.00   75.00   1.0000    2.0000
omega____ theta____ kappa____ phi______ frames
    -       56.0000  -59.0000  162.0000 39

#__ type_ start__ end____ width___ exp.time_
 12 omega   35.00  127.00   1.0000    2.0000
omega____ theta____ kappa____ phi______ frames
    -       56.0000   37.0000   30.0000 92

#__ type_ start__ end____ width___ exp.time_
 13 omega   76.00  123.00   1.0000    2.0000
omega____ theta____ kappa____ phi______ frames
    -       56.0000   57.0000 -120.0000 47

#__ type_ start__ end____ width___ exp.time_
 14 omega   46.00   72.00   1.0000    4.0000
omega____ theta____ kappa____ phi______ frames
    -      112.0000  -30.0000  120.0000 26

#__ type_ start__ end____ width___ exp.time_
 15 omega   41.00   87.00   1.0000    4.0000
omega____ theta____ kappa____ phi______ frames
    -      112.0000  -30.0000   30.0000 46

#__ type_ start__ end____ width___ exp.time_
 16 omega   41.00   98.00   1.0000    4.0000
omega____ theta____ kappa____ phi______ frames
    -      112.0000  -45.0000   90.0000 57

#__ type_ start__ end____ width___ exp.time_
 17 omega  134.00  172.00   1.0000    4.0000
omega____ theta____ kappa____ phi______ frames
    -      112.0000   30.0000    0.0000 38

#__ type_ start__ end____ width___ exp.time_
 18 omega   41.00  104.00   1.0000    4.0000
omega____ theta____ kappa____ phi______ frames
    -      112.0000  -94.0000  120.0000 63

#__ type_ start__ end____ width___ exp.time_
 19 omega  107.00  133.00   1.0000    4.0000
omega____ theta____ kappa____ phi______ frames
    -      112.0000   30.0000    0.0000 26

#__ type_ start__ end____ width___ exp.time_
 20 omega   62.00  175.00   1.0000    4.0000
omega____ theta____ kappa____ phi______ frames
    -      112.0000   15.0000  -30.0000 113

#__ type_ start__ end____ width___ exp.time_
 21 omega   54.00   90.00   1.0000    4.0000
omega____ theta____ kappa____ phi______ frames
    -      112.0000  -30.0000 -120.0000 36

#__ type_ start__ end____ width___ exp.time_
 22 omega  103.00  162.00   1.0000    4.0000
omega____ theta____ kappa____ phi______ frames
    -      112.0000   61.0000   30.0000 59

#__ type_ start__ end____ width___ exp.time_
 23 omega   64.00  127.00   1.0000    4.0000
omega____ theta____ kappa____ phi______ frames
    -      112.0000  -61.0000 -180.0000 63

#__ type_ start__ end____ width___ exp.time_
 24 omega   80.00  105.00   1.0000    4.0000
omega____ theta____ kappa____ phi______ frames
    -      112.0000  -94.0000   30.0000 25

#__ type_ start__ end____ width___ exp.time_
 25 omega   47.00   72.00   1.0000    4.0000
omega____ theta____ kappa____ phi______ frames
    -      112.0000  -30.0000    0.0000 25

#__ type_ start__ end____ width___ exp.time_
 26 omega   40.00  115.00   1.0000    4.0000
omega____ theta____ kappa____ phi______ frames
    -      112.0000 -111.0000 -120.0000 75

#__ type_ start__ end____ width___ exp.time_
 27 omega   70.00  107.00   1.0000    4.0000
omega____ theta____ kappa____ phi______ frames
    -      112.0000  -94.0000  -60.0000 37

#__ type_ start__ end____ width___ exp.time_
 28 omega   41.00   85.00   1.0000    4.0000
omega____ theta____ kappa____ phi______ frames
    -      112.0000  -30.0000  -60.0000 44

#__ type_ start__ end____ width___ exp.time_
 29 omega   89.00  139.00   1.0000    4.0000
omega____ theta____ kappa____ phi______ frames
    -      112.0000  -77.0000  -60.0000 50

#__ type_ start__ end____ width___ exp.time_
 30 omega   49.00   84.00   1.0000    4.0000
omega____ theta____ kappa____ phi______ frames
    -      112.0000  -77.0000  -60.0000 35
;
_diffrn_measurement_device_type 'Xcalibur, Eos, Gemini'
_diffrn_measurement_method '\w scans'
_diffrn_orient_matrix_UB_11 -0.0253340000
_diffrn_orient_matrix_UB_12 -0.1190210000
_diffrn_orient_matrix_UB_13 -0.0591815000
_diffrn_orient_matrix_UB_21 -0.1420056000
_diffrn_orient_matrix_UB_22 0.1051448000
_diffrn_orient_matrix_UB_23 -0.0761526000
_diffrn_orient_matrix_UB_31 0.1298526000
_diffrn_orient_matrix_UB_32 0.0432709000
_diffrn_orient_matrix_UB_33 -0.0976324000
_diffrn_radiation_monochromator graphite
_diffrn_radiation_type CuK\a
_diffrn_radiation_wavelength 1.54184
_diffrn_reflns_av_R_equivalents 0.0198
_diffrn_reflns_av_unetI/netI 0.0320
_diffrn_reflns_Laue_measured_fraction_full 0.998
_diffrn_reflns_Laue_measured_fraction_max 0.998
_diffrn_reflns_limit_h_max 9
_diffrn_reflns_limit_h_min -9
_diffrn_reflns_limit_k_max 11
_diffrn_reflns_limit_k_min -11
_diffrn_reflns_limit_l_max 13
_diffrn_reflns_limit_l_min -13
_diffrn_reflns_number 5265
_diffrn_reflns_point_group_measured_fraction_full 0.998
_diffrn_reflns_point_group_measured_fraction_max 0.998
_diffrn_reflns_theta_full 67.074
_diffrn_reflns_theta_max 67.074
_diffrn_reflns_theta_min 3.938
_diffrn_source 'Enhance (Cu) X-ray Source'
_exptl_absorpt_coefficient_mu 0.740
_exptl_absorpt_correction_T_max 1.00000
_exptl_absorpt_correction_T_min 0.95008
_exptl_absorpt_correction_type multi-scan
_exptl_absorpt_process_details
;
CrysAlisPro, Agilent Technologies,
Version 1.171.36.32 (release 02-08-2013 CrysAlis171 .NET)
(compiled Aug  2 2013,16:46:58)
Empirical absorption correction using spherical harmonics,
 implemented in SCALE3 ABSPACK scaling algorithm.
;
_exptl_crystal_colour
;
;
_exptl_crystal_density_diffrn 1.325
_exptl_crystal_description
;
;
_exptl_crystal_F_000 368
_exptl_crystal_size_max 0.2
_exptl_crystal_size_mid 0.18
_exptl_crystal_size_min 0.15
_refine_diff_density_max 0.146
_refine_diff_density_min -0.129
_refine_diff_density_rms 0.030
_refine_ls_extinction_coef 0.0098(8)
_refine_ls_extinction_expression Fc^*^=kFc[1+0.001xFc^2^\l^3^/sin(2\q)]^-1/4^
_refine_ls_extinction_method 'SHELXL-2014/7 (Sheldrick 2014'
_refine_ls_goodness_of_fit_ref 1.032
_refine_ls_hydrogen_treatment refxyz
_refine_ls_matrix_type full
_refine_ls_number_parameters 297
_refine_ls_number_reflns 3138
_refine_ls_number_restraints 0
_refine_ls_restrained_S_all 1.032
_refine_ls_R_factor_all 0.0509
_refine_ls_R_factor_gt 0.0390
_refine_ls_shift/su_max 0.000
_refine_ls_shift/su_mean 0.000
_refine_ls_structure_factor_coef Fsqd
_refine_ls_weighting_details 'w=1/[\s^2^(Fo^2^)+(0.0475P)^2^+0.1009P] where P=(Fo^2^+2Fc^2^)/3'
_refine_ls_weighting_scheme calc
_refine_ls_wR_factor_gt 0.0971
_refine_ls_wR_factor_ref 0.1090
_reflns_Friedel_coverage 0.000
_reflns_number_gt 2509
_reflns_number_total 3138
_reflns_threshold_expression 'I > 2\s(I)'
_cod_data_source_file jo7b00686_si_002.cif
_cod_data_source_block 20150481
_cod_original_cell_volume 875.68(16)
_cod_database_code 4032826
_chemical_oxdiff_formula C20H20N4O4
_shelx_space_group_comment
;
The symmetry employed for this shelxl refinement is uniquely defined
by the following loop, which should always be used as a source of
symmetry information in preference to the above space-group names.
They are only intended as comments.
;
_shelx_estimated_absorpt_t_max 0.897
_shelx_estimated_absorpt_t_min 0.866
_reflns_odcompleteness_completeness 99.81
_reflns_odcompleteness_iscentric 1
_reflns_odcompleteness_theta 66.97
_olex2_refinement_description
;
1. Fixed Uiso
 At 1.2 times of:
  All C(H) groups, All N(H) groups
 At 1.5 times of:
  All C(H,H,H) groups
;
_shelx_shelxl_version_number 2014/7
_olex2_submission_special_instructions 'No special instructions were received'

loop_
_space_group_symop_operation_xyz
'x, y, z'
'-x, -y, -z'

loop_
_atom_site_label
_atom_site_type_symbol
_atom_site_fract_x
_atom_site_fract_y
_atom_site_fract_z
_atom_site_U_iso_or_equiv
_atom_site_adp_type
_atom_site_occupancy
_atom_site_site_symmetry_order
_atom_site_calc_flag
_atom_site_refinement_flags_posn
C1 C -0.2105(2) 0.0781(2) 0.50759(17) 0.0559(5) Uani 1 1 d .
H1 H -0.184(3) 0.137(2) 0.5560(19) 0.067 Uiso 1 1 d R
C2 C -0.2696(3) -0.0457(2) 0.55683(19) 0.0631(5) Uani 1 1 d .
H2 H -0.289(3) -0.071(2) 0.640(2) 0.076 Uiso 1 1 d R
C3 C -0.3046(3) -0.1312(2) 0.4875(2) 0.0646(5) Uani 1 1 d .
H3 H -0.348(3) -0.221(2) 0.528(2) 0.078 Uiso 1 1 d R
C4 C -0.2800(3) -0.0928(2) 0.3669(2) 0.0684(6) Uani 1 1 d .
H4 H -0.303(3) -0.151(2) 0.316(2) 0.082 Uiso 1 1 d R
C5 C -0.2218(3) 0.0309(2) 0.31455(18) 0.0580(5) Uani 1 1 d .
H5 H -0.199(3) 0.060(2) 0.2269(19) 0.070 Uiso 1 1 d R
C6 C -0.1858(2) 0.11631(17) 0.38551(15) 0.0457(4) Uani 1 1 d .
C7 C -0.0730(2) 0.33714(18) 0.37049(15) 0.0460(4) Uani 1 1 d .
C8 C 0.0080(2) 0.44529(18) 0.27709(15) 0.0457(4) Uani 1 1 d .
C9 C 0.1298(2) 0.37715(17) 0.18967(14) 0.0434(4) Uani 1 1 d .
C10 C 0.2907(2) 0.40690(17) 0.20275(14) 0.0421(4) Uani 1 1 d .
C11 C 0.2761(2) 0.48291(17) 0.29187(14) 0.0428(4) Uani 1 1 d .
C12 C -0.1307(3) 0.5617(2) 0.2078(2) 0.0603(5) Uani 1 1 d .
H12A H -0.196(3) 0.609(3) 0.266(2) 0.091 Uiso 1 1 d R
H12B H -0.201(3) 0.518(3) 0.163(2) 0.091 Uiso 1 1 d R
H12C H -0.077(3) 0.635(3) 0.149(2) 0.091 Uiso 1 1 d R
C13 C 0.4094(3) 0.5364(3) 0.33990(19) 0.0556(5) Uani 1 1 d .
H13A H 0.455(4) 0.605(3) 0.277(2) 0.105(9) Uiso 1 1 d .
H13B H 0.367(3) 0.580(2) 0.406(2) 0.076(7) Uiso 1 1 d .
H13C H 0.493(4) 0.456(3) 0.372(3) 0.109(10) Uiso 1 1 d .
C14 C 0.4467(2) 0.36460(18) 0.13799(15) 0.0446(4) Uani 1 1 d .
C15 C 0.5521(2) 0.22679(18) -0.01602(14) 0.0475(4) Uani 1 1 d .
C16 C 0.4992(3) 0.1519(2) -0.08967(16) 0.0563(5) Uani 1 1 d .
H16 H 0.381(3) 0.151(2) -0.0903(19) 0.068 Uiso 1 1 d R
C17 C 0.6132(3) 0.0807(2) -0.15915(19) 0.0680(6) Uani 1 1 d .
H17 H 0.573(3) 0.028(2) -0.213(2) 0.082 Uiso 1 1 d R
C18 C 0.7822(3) 0.0825(2) -0.1565(2) 0.0713(6) Uani 1 1 d .
H18 H 0.860(3) 0.032(3) -0.207(2) 0.086 Uiso 1 1 d R
C19 C 0.8350(3) 0.1584(2) -0.0844(2) 0.0674(6) Uani 1 1 d .
H19 H 0.947(3) 0.161(2) -0.082(2) 0.081 Uiso 1 1 d R
C20 C 0.7221(2) 0.2319(2) -0.01483(17) 0.0562(4) Uani 1 1 d .
H20 H 0.760(3) 0.285(2) 0.0340(19) 0.067 Uiso 1 1 d R
N1 N -0.11618(19) 0.23558(16) 0.32674(13) 0.0502(4) Uani 1 1 d .
H1A H -0.090(3) 0.240(2) 0.2506(19) 0.060 Uiso 1 1 d R
N2 N 0.12016(18) 0.50528(16) 0.33485(13) 0.0479(4) Uani 1 1 d .
H2A H 0.090(3) 0.547(2) 0.3941(19) 0.064(6) Uiso 1 1 d .
N3 N 0.42804(19) 0.28978(17) 0.05623(13) 0.0493(4) Uani 1 1 d .
H3A H 0.331(3) 0.276(2) 0.0503(18) 0.059 Uiso 1 1 d R
O1 O -0.09687(19) 0.35106(15) 0.47240(12) 0.0644(4) Uani 1 1 d .
O2 O 0.08367(16) 0.31065(14) 0.12262(11) 0.0555(3) Uani 1 1 d .
O3 O 0.58068(16) 0.39276(16) 0.15687(13) 0.0662(4) Uani 1 1 d .

loop_
_atom_site_aniso_label
_atom_site_aniso_U_11
_atom_site_aniso_U_22
_atom_site_aniso_U_33
_atom_site_aniso_U_23
_atom_site_aniso_U_13
_atom_site_aniso_U_12
C1 0.0590(11) 0.0592(11) 0.0531(11) -0.0194(9) 0.0096(8) -0.0153(9)
C2 0.0640(12) 0.0614(12) 0.0596(12) -0.0099(9) 0.0142(10) -0.0116(9)
C3 0.0606(12) 0.0489(10) 0.0801(15) -0.0047(10) -0.0004(10) -0.0131(9)
C4 0.0802(14) 0.0526(11) 0.0786(15) -0.0177(10) -0.0153(11) -0.0195(10)
C5 0.0684(12) 0.0567(11) 0.0540(11) -0.0154(9) -0.0072(9) -0.0187(9)
C6 0.0394(8) 0.0499(9) 0.0500(9) -0.0141(7) 0.0011(7) -0.0115(7)
C7 0.0391(8) 0.0530(9) 0.0505(10) -0.0214(8) 0.0052(7) -0.0102(7)
C8 0.0423(8) 0.0523(9) 0.0493(9) -0.0200(7) 0.0024(7) -0.0159(7)
C9 0.0452(9) 0.0487(9) 0.0394(8) -0.0117(7) 0.0005(7) -0.0144(7)
C10 0.0444(9) 0.0451(8) 0.0390(8) -0.0099(7) 0.0004(6) -0.0139(7)
C11 0.0457(9) 0.0431(8) 0.0408(8) -0.0072(7) 0.0009(7) -0.0144(7)
C12 0.0513(11) 0.0542(11) 0.0762(14) -0.0133(10) -0.0040(9) -0.0127(8)
C13 0.0529(11) 0.0708(12) 0.0545(11) -0.0259(10) 0.0036(9) -0.0256(10)
C14 0.0449(9) 0.0474(9) 0.0429(9) -0.0096(7) 0.0009(7) -0.0131(7)
C15 0.0519(10) 0.0470(9) 0.0398(9) -0.0052(7) 0.0050(7) -0.0082(7)
C16 0.0568(11) 0.0647(11) 0.0487(10) -0.0179(9) 0.0023(8) -0.0100(9)
C17 0.0737(14) 0.0731(13) 0.0583(12) -0.0268(10) 0.0051(10) -0.0053(11)
C18 0.0718(14) 0.0708(13) 0.0654(13) -0.0211(11) 0.0177(11) 0.0004(11)
C19 0.0518(11) 0.0695(13) 0.0747(14) -0.0117(11) 0.0129(10) -0.0075(10)
C20 0.0534(11) 0.0600(11) 0.0548(11) -0.0125(9) 0.0083(8) -0.0137(8)
N1 0.0550(9) 0.0618(9) 0.0421(8) -0.0169(7) 0.0043(6) -0.0258(7)
N2 0.0462(8) 0.0561(8) 0.0509(9) -0.0253(7) 0.0068(6) -0.0185(6)
N3 0.0428(8) 0.0628(9) 0.0467(8) -0.0193(7) 0.0063(6) -0.0145(7)
O1 0.0807(10) 0.0714(9) 0.0561(8) -0.0338(7) 0.0225(7) -0.0334(7)
O2 0.0540(7) 0.0746(8) 0.0513(7) -0.0298(6) 0.0045(5) -0.0266(6)
O3 0.0447(7) 0.0883(10) 0.0807(10) -0.0428(8) 0.0066(6) -0.0225(7)

loop_
_atom_type_symbol
_atom_type_description
_atom_type_scat_dispersion_real
_atom_type_scat_dispersion_imag
_atom_type_scat_source
C C 0.0181 0.0091 'International Tables Vol C Tables 4.2.6.8 and 6.1.1.4'
H H 0.0000 0.0000 'International Tables Vol C Tables 4.2.6.8 and 6.1.1.4'
N N 0.0311 0.0180 'International Tables Vol C Tables 4.2.6.8 and 6.1.1.4'
O O 0.0492 0.0322 'International Tables Vol C Tables 4.2.6.8 and 6.1.1.4'

loop_
_geom_angle_atom_site_label_1
_geom_angle_atom_site_label_2
_geom_angle_atom_site_label_3
_geom_angle
C2 C1 H1 121.8(13)
C2 C1 C6 119.31(18)
C6 C1 H1 118.9(13)
C1 C2 H2 119.6(14)
C3 C2 C1 121.4(2)
C3 C2 H2 119.0(14)
C2 C3 H3 118.3(13)
C4 C3 C2 118.97(19)
C4 C3 H3 122.7(13)
C3 C4 H4 120.7(14)
C3 C4 C5 121.09(19)
C5 C4 H4 118.2(14)
C4 C5 H5 122.9(12)
C4 C5 C6 119.53(19)
C6 C5 H5 117.5(12)
C1 C6 C5 119.64(17)
C1 C6 N1 123.96(15)
C5 C6 N1 116.32(16)
N1 C7 C8 113.65(14)
O1 C7 C8 120.55(15)
O1 C7 N1 125.76(16)
C9 C8 C7 113.91(13)
C12 C8 C7 109.65(14)
C12 C8 C9 109.90(15)
N2 C8 C7 110.02(14)
N2 C8 C9 101.35(13)
N2 C8 C12 111.83(14)
C10 C9 C8 107.42(13)
O2 C9 C8 122.42(15)
O2 C9 C10 130.16(15)
C9 C10 C14 127.49(14)
C11 C10 C9 107.43(14)
C11 C10 C14 125.07(14)
C10 C11 C13 128.25(16)
N2 C11 C10 111.70(14)
N2 C11 C13 120.05(15)
C8 C12 H12A 106.9(15)
C8 C12 H12B 110.0(14)
C8 C12 H12C 109.2(14)
H12A C12 H12B 113(2)
H12A C12 H12C 108.4(19)
H12B C12 H12C 109.4(19)
C11 C13 H13A 110.3(16)
C11 C13 H13B 111.4(13)
C11 C13 H13C 107.1(17)
H13A C13 H13B 110.4(19)
H13A C13 H13C 112(2)
H13B C13 H13C 106(2)
N3 C14 C10 113.67(14)
O3 C14 C10 122.96(15)
O3 C14 N3 123.37(16)
C16 C15 C20 119.14(17)
C16 C15 N3 116.70(16)
C20 C15 N3 124.12(16)
C15 C16 H16 118.1(13)
C17 C16 C15 120.7(2)
C17 C16 H16 121.2(13)
C16 C17 H17 120.0(14)
C18 C17 C16 120.5(2)
C18 C17 H17 119.5(14)
C17 C18 H18 118.8(14)
C17 C18 C19 118.92(19)
C19 C18 H18 122.2(14)
C18 C19 H19 120.3(15)
C18 C19 C20 121.5(2)
C20 C19 H19 118.2(15)
C15 C20 H20 120.1(13)
C19 C20 C15 119.20(19)
C19 C20 H20 120.7(13)
C6 N1 H1A 115.5(13)
C7 N1 C6 129.78(15)
C7 N1 H1A 114.5(13)
C8 N2 H2A 123.8(14)
C11 N2 C8 112.08(14)
C11 N2 H2A 124.0(14)
C14 N3 C15 128.57(15)
C14 N3 H3A 115.8(14)
C15 N3 H3A 115.5(14)

loop_
_geom_bond_atom_site_label_1
_geom_bond_atom_site_label_2
_geom_bond_distance
C1 H1 0.96(2)
C1 C2 1.383(3)
C1 C6 1.384(3)
C2 H2 0.95(2)
C2 C3 1.368(3)
C3 H3 1.01(2)
C3 C4 1.368(3)
C4 H4 0.96(2)
C4 C5 1.385(3)
C5 H5 1.00(2)
C5 C6 1.385(2)
C6 N1 1.415(2)
C7 C8 1.543(2)
C7 N1 1.334(2)
C7 O1 1.217(2)
C8 C9 1.539(2)
C8 C12 1.537(3)
C8 N2 1.450(2)
C9 C10 1.420(2)
C9 O2 1.2423(19)
C10 C11 1.395(2)
C10 C14 1.465(2)
C11 C13 1.483(2)
C11 N2 1.325(2)
C12 H12A 0.98(3)
C12 H12B 1.01(2)
C12 H12C 1.02(3)
C13 H13A 0.98(3)
C13 H13B 0.97(2)
C13 H13C 0.94(3)
C14 N3 1.360(2)
C14 O3 1.220(2)
C15 C16 1.387(3)
C15 C20 1.391(3)
C15 N3 1.406(2)
C16 H16 0.96(2)
C16 C17 1.377(3)
C17 H17 1.01(2)
C17 C18 1.377(3)
C18 H18 0.98(3)
C18 C19 1.379(3)
C19 H19 0.91(2)
C19 C20 1.385(3)
C20 H20 0.96(2)
N1 H1A 0.88(2)
N2 H2A 0.88(2)
N3 H3A 0.84(2)

loop_
_geom_hbond_atom_site_label_D
_geom_hbond_atom_site_label_H
_geom_hbond_atom_site_label_A
_geom_hbond_distance_DH
_geom_hbond_distance_HA
_geom_hbond_distance_DA
_geom_hbond_angle_DHA
_geom_hbond_site_symmetry_A
N1 H1A O2 0.88(2) 2.07(2) 2.8163(19) 140.9(18) .
N2 H2A O1 0.88(2) 2.04(2) 2.8843(18) 161.7(19) 2_566
N3 H3A O2 0.84(2) 2.12(2) 2.8299(19) 143.0(18) .

loop_
_geom_torsion_atom_site_label_1
_geom_torsion_atom_site_label_2
_geom_torsion_atom_site_label_3
_geom_torsion_atom_site_label_4
_geom_torsion
C1 C2 C3 C4 0.1(3)
C1 C6 N1 C7 -5.1(3)
C2 C1 C6 C5 0.5(3)
C2 C1 C6 N1 -175.94(17)
C2 C3 C4 C5 -0.5(3)
C3 C4 C5 C6 0.9(3)
C4 C5 C6 C1 -0.9(3)
C4 C5 C6 N1 175.86(18)
C5 C6 N1 C7 178.27(18)
C6 C1 C2 C3 -0.2(3)
C7 C8 C9 C10 -119.70(15)
C7 C8 C9 O2 60.7(2)
C7 C8 N2 C11 122.03(15)
C8 C7 N1 C6 176.98(16)
C8 C9 C10 C11 1.54(18)
C8 C9 C10 C14 -179.68(16)
C9 C8 N2 C11 1.16(19)
C9 C10 C11 C13 178.81(18)
C9 C10 C11 N2 -0.84(19)
C9 C10 C14 N3 0.7(2)
C9 C10 C14 O3 -178.54(17)
C10 C11 N2 C8 -0.3(2)
C10 C14 N3 C15 -176.21(16)
C11 C10 C14 N3 179.30(15)
C11 C10 C14 O3 0.0(3)
C12 C8 C9 C10 116.81(15)
C12 C8 C9 O2 -62.8(2)
C12 C8 N2 C11 -115.86(17)
C13 C11 N2 C8 -179.96(16)
C14 C10 C11 C13 0.0(3)
C14 C10 C11 N2 -179.67(15)
C15 C16 C17 C18 0.1(3)
C16 C15 C20 C19 -2.0(3)
C16 C15 N3 C14 177.91(17)
C16 C17 C18 C19 -0.9(4)
C17 C18 C19 C20 0.2(4)
C18 C19 C20 C15 1.2(3)
C20 C15 C16 C17 1.4(3)
C20 C15 N3 C14 -0.1(3)
N1 C7 C8 C9 -39.7(2)
N1 C7 C8 C12 83.90(18)
N1 C7 C8 N2 -152.71(15)
N2 C8 C9 C10 -1.61(17)
N2 C8 C9 O2 178.75(16)
N3 C15 C16 C17 -176.76(18)
N3 C15 C20 C19 175.96(18)
O1 C7 C8 C9 142.37(17)
O1 C7 C8 C12 -94.0(2)
O1 C7 C8 N2 29.4(2)
O1 C7 N1 C6 -5.2(3)
O2 C9 C10 C11 -178.86(18)
O2 C9 C10 C14 -0.1(3)
O3 C14 N3 C15 3.0(3)
